data_2104962
loop_
_publ_author_name
'Garc\'ia-Ordu\~na, Pilar'
'Dahaoui, Slimane'
'Lecomte, Claude'

_publ_section_title
;
 Intermolecular interactions and charge transfer in the 2:1
 tetrathiafulvalene bromanil complex, (TTF)~2~-BA
;
_journal_issue 3
_journal_name_full 'Acta Crystallographica Section B'
_journal_page_first 244
_journal_page_last 249
_journal_paper_doi 10.1107/S0108768111015801
_journal_volume 67
_journal_year 2011
_chemical_formula_iupac '2(C6 H4 S4),( C6 Br4 O2)'
_chemical_formula_moiety '2(C6 H4 S4),(C6 Br4 O2)'
_chemical_formula_structural '(C6 H4 S4)2,(C6 Br4 O2)'
_chemical_formula_sum 'C18 H8 Br4 O2 S8'
_chemical_formula_weight 832.40
_chemical_name_common 'bis-tetrathiafulvalene p-bromanil'
_space_group_IT_number 14
_symmetry_cell_setting monoclinic
_symmetry_space_group_name_Hall '-P 2yn'
_symmetry_space_group_name_H-M 'P 1 21/n 1'
_cell_angle_alpha 90.00
_cell_angle_beta 110.434(8)
_cell_angle_gamma 90.00
_cell_formula_units_Z 2
_cell_length_a 10.2781(9)
_cell_length_b 11.5982(8)
_cell_length_c 11.0418(9)
_cell_measurement_reflns_used 51302
_cell_measurement_temperature 100(2)
_cell_measurement_theta_max 31.12
_cell_measurement_theta_min 3.36
_cell_volume 1233.44(18)
_computing_cell_refinement 'Denzo and Scalepak (Otwinowski & Minor, 1997)'
_computing_data_collection 'KappaCCD (Nonius, 1998) '
_computing_data_reduction 'Denzo and Scalepak (Otwinowski & Minor, 1997)'
_computing_molecular_graphics 'ORTEPIII (Farrugia, 1997)'
_computing_publication_material 'WinGX publication routines (Farrugia, 1999)'
_computing_structure_refinement 'SHELXL-97 (Sheldrick, 1997)'
_computing_structure_solution 'SHELXS-97 (Sheldrick, 1997)'
_diffrn_ambient_temperature 100(2)
_diffrn_measured_fraction_theta_full 0.999
_diffrn_measured_fraction_theta_max 0.999
_diffrn_measurement_device Xcalibur-Saphire2
_diffrn_measurement_method \f
_diffrn_radiation_monochromator graphite
_diffrn_radiation_source 'fine-focus sealed tube'
_diffrn_radiation_type MoK\a
_diffrn_radiation_wavelength 0.71073
_diffrn_reflns_av_R_equivalents 0.0587
_diffrn_reflns_av_sigmaI/netI 0.0178
_diffrn_reflns_limit_h_max 14
_diffrn_reflns_limit_h_min -14
_diffrn_reflns_limit_k_max 16
_diffrn_reflns_limit_k_min -16
_diffrn_reflns_limit_l_max 16
_diffrn_reflns_limit_l_min -15
_diffrn_reflns_number 51302
_diffrn_reflns_theta_full 31.12
_diffrn_reflns_theta_max 31.12
_diffrn_reflns_theta_min 3.36
_exptl_absorpt_coefficient_mu 7.221
_exptl_absorpt_correction_T_max 0.282
_exptl_absorpt_correction_T_min 0.086
_exptl_absorpt_correction_type integration
_exptl_absorpt_process_details 'Absorb, (DeTitta, 1985)'
_exptl_crystal_colour black
_exptl_crystal_density_diffrn 2.241
_exptl_crystal_density_method 'not measured'
_exptl_crystal_description prism
_exptl_crystal_F_000 800
_exptl_crystal_size_max 0.40
_exptl_crystal_size_mid 0.40
_exptl_crystal_size_min 0.20
_refine_diff_density_max 1.307
_refine_diff_density_min -0.703
_refine_ls_extinction_method none
_refine_ls_goodness_of_fit_ref 1.124
_refine_ls_hydrogen_treatment noref
_refine_ls_matrix_type full
_refine_ls_number_parameters 145
_refine_ls_number_reflns 3761
_refine_ls_number_restraints 0
_refine_ls_restrained_S_all 1.124
_refine_ls_R_factor_all 0.0334
_refine_ls_R_factor_gt 0.0330
_refine_ls_shift/su_max 0.001
_refine_ls_shift/su_mean 0.000
_refine_ls_structure_factor_coef Fsqd
_refine_ls_weighting_details 'calc w=1/[\s^2^(Fo^2^)+(0.0599P)^2^+0.3946P] where P=(Fo^2^+2Fc^2^)/3'
_refine_ls_weighting_scheme calc
_refine_ls_wR_factor_gt 0.0826
_refine_ls_wR_factor_ref 0.0831
_reflns_number_gt 3905
_reflns_number_total 3972
_reflns_threshold_expression >2sigma(I)
_cod_data_source_file gw5013.cif
_cod_data_source_block 100K
_cod_original_cell_volume 1233.44(17)
_cod_original_sg_symbol_Hall '-p 2yn'
_cod_original_sg_symbol_H-M 'p 21/n '
_cod_database_code 2104962
_cod_database_fobs_code 2104962

loop_
_symmetry_equiv_pos_as_xyz
'x, y, z'
'-x+1/2, y+1/2, -z+1/2'
'-x, -y, -z'
'x-1/2, -y-1/2, z-1/2'

loop_
_atom_site_type_symbol
_atom_site_label
_atom_site_fract_x
_atom_site_fract_y
_atom_site_fract_z
_atom_site_U_iso_or_equiv
_atom_site_adp_type
_atom_site_calc_flag
_atom_site_refinement_flags
_atom_site_occupancy
_atom_site_symmetry_multiplicity
_atom_site_disorder_assembly
_atom_site_disorder_group
O O1 0.32390(17) 0.00682(15) -0.24724(16) 0.0218(3) Uani d . 1 1 . .
Br Br1 0.19466(2) -0.13098(2) -0.08665(2) 0.02120(7) Uani d . 1 1 . .
Br Br2 0.42377(2) -0.152668(18) 0.21952(2) 0.01911(7) Uani d . 1 1 . .
C C1 0.4028(2) 0.00561(18) -0.1342(2) 0.0173(3) Uani d . 1 1 . .
C C2 0.3688(2) -0.05780(18) -0.0314(2) 0.0172(3) Uani d . 1 1 . .
C C3 0.4598(2) -0.06521(17) 0.0919(2) 0.0168(3) Uani d . 1 1 . .
C C8 0.4030(2) 0.21988(18) 0.1589(2) 0.0170(3) Uani d . 1 1 . .
C C11 0.3511(2) 0.15768(19) 0.2361(2) 0.0180(4) Uani d . 1 1 . .
S S1 0.30860(6) 0.23785(5) -0.00639(5) 0.01955(11) Uani d . 1 1 . .
S S2 0.56075(5) 0.29656(5) 0.21720(5) 0.01841(10) Uani d . 1 1 . .
S S3 0.43916(6) 0.14075(5) 0.40332(5) 0.02055(11) Uani d . 1 1 . .
S S4 0.18647(6) 0.09187(5) 0.17688(5) 0.02073(11) Uani d . 1 1 . .
C C7 0.4274(3) 0.3335(2) -0.0334(2) 0.0217(4) Uani d . 1 1 . .
H H7 0.4112 0.3666 -0.1160 0.026 Uiso calc R 1 1 . .
C C9 0.5425(3) 0.35789(19) 0.0678(2) 0.0209(4) Uani d . 1 1 . .
H H9 0.6121 0.4072 0.0583 0.025 Uiso calc R 1 1 . .
C C10 0.3074(3) 0.0619(2) 0.4299(2) 0.0241(4) Uani d . 1 1 . .
H H10 0.3161 0.0362 0.5141 0.029 Uiso calc R 1 1 . .
C C12 0.1927(3) 0.0388(2) 0.3270(2) 0.0240(4) Uani d . 1 1 . .
H H12 0.1181 -0.0046 0.3357 0.029 Uiso calc R 1 1 . .

loop_
_atom_site_aniso_label
_atom_site_aniso_U_11
_atom_site_aniso_U_22
_atom_site_aniso_U_33
_atom_site_aniso_U_12
_atom_site_aniso_U_13
_atom_site_aniso_U_23
O1 0.0208(7) 0.0249(8) 0.0162(7) -0.0025(6) 0.0021(6) 0.0004(6)
Br1 0.01761(11) 0.02410(12) 0.02058(11) -0.00495(7) 0.00502(8) -0.00094(7)
Br2 0.02177(11) 0.01867(11) 0.01796(11) 0.00007(7) 0.00829(8) 0.00280(7)
C1 0.0182(8) 0.0167(8) 0.0167(8) -0.0012(7) 0.0058(7) -0.0005(6)
C2 0.0162(8) 0.0164(8) 0.0179(8) -0.0027(7) 0.0045(7) -0.0002(7)
C3 0.0175(8) 0.0153(8) 0.0173(8) -0.0011(6) 0.0059(7) 0.0009(6)
C8 0.0155(8) 0.0187(8) 0.0154(8) 0.0002(7) 0.0037(6) -0.0005(7)
C11 0.0182(9) 0.0194(9) 0.0164(8) 0.0009(7) 0.0059(7) -0.0009(7)
S1 0.0184(2) 0.0221(2) 0.0153(2) 0.00063(17) 0.00225(17) -0.00021(17)
S2 0.0174(2) 0.0198(2) 0.0161(2) -0.00102(17) 0.00351(17) 0.00056(16)
S3 0.0214(2) 0.0240(2) 0.0164(2) 0.00058(18) 0.00676(18) 0.00183(17)
S4 0.0184(2) 0.0213(2) 0.0229(2) -0.00219(18) 0.00781(18) -0.00280(18)
C7 0.0267(10) 0.0219(9) 0.0164(9) 0.0017(8) 0.0075(8) 0.0014(7)
C9 0.0242(10) 0.0200(9) 0.0199(9) 0.0000(7) 0.0092(8) 0.0012(7)
C10 0.0286(11) 0.0236(10) 0.0247(10) 0.0031(8) 0.0152(9) 0.0047(8)
C12 0.0251(10) 0.0207(9) 0.0311(11) 0.0018(8) 0.0158(9) 0.0040(8)

loop_
_atom_type_symbol
_atom_type_description
_atom_type_scat_dispersion_real
_atom_type_scat_dispersion_imag
_atom_type_scat_source
C C 0.0033 0.0016 'International Tables Vol C Tables 4.2.6.8 and 6.1.1.4'
H H 0 0 'International Tables Vol C Tables 4.2.6.8 and 6.1.1.4'
Br Br -0.2901 2.4595 'International Tables Vol C Tables 4.2.6.8 and 6.1.1.4'
O O 0.0106 0.006 'International Tables Vol C Tables 4.2.6.8 and 6.1.1.4'
S S 0.1246 0.1234 'International Tables Vol C Tables 4.2.6.8 and 6.1.1.4'

loop_
_geom_angle_atom_site_label_1
_geom_angle_atom_site_label_2
_geom_angle_atom_site_label_3
_geom_angle_site_symmetry_1
_geom_angle_site_symmetry_3
_geom_angle
_geom_angle_publ_flag
O1 C1 C2 . . 122.12(19) ?
O1 C1 C3 . 3_655 121.97(19) ?
C2 C1 C3 . 3_655 115.89(17) ?
C3 C2 C1 . . 122.08(18) ?
C3 C2 Br1 . . 122.77(16) ?
C1 C2 Br1 . . 115.12(14) ?
C2 C3 C1 . 3_655 121.97(18) ?
C2 C3 Br2 . . 122.65(16) ?
C1 C3 Br2 3_655 . 115.37(14) ?
C11 C8 S1 . . 121.32(16) ?
C11 C8 S2 . . 123.42(16) ?
S1 C8 S2 . . 115.09(12) ?
C8 C11 S4 . . 122.23(17) ?
C8 C11 S3 . . 123.10(17) ?
S4 C11 S3 . . 114.63(12) ?
C7 S1 C8 . . 95.00(10) ?
C9 S2 C8 . . 94.52(11) ?
C10 S3 C11 . . 95.17(11) ?
C12 S4 C11 . . 95.05(11) ?
C9 C7 S1 . . 117.14(17) ?
C9 C7 H7 . . 121.4 ?
S1 C7 H7 . . 121.4 ?
C7 C9 S2 . . 118.21(18) ?
C7 C9 H9 . . 120.9 ?
S2 C9 H9 . . 120.9 ?
C12 C10 S3 . . 117.69(18) ?
C12 C10 H10 . . 121.2 ?
S3 C10 H10 . . 121.2 ?
C10 C12 S4 . . 117.46(18) ?
C10 C12 H12 . . 121.3 ?
S4 C12 H12 . . 121.3 ?

loop_
_geom_bond_atom_site_label_1
_geom_bond_atom_site_label_2
_geom_bond_site_symmetry_2
_geom_bond_distance
_geom_bond_publ_flag
O1 C1 . 1.229(3) ?
Br1 C2 . 1.880(2) ?
Br2 C3 . 1.876(2) ?
C1 C2 . 1.493(3) ?
C1 C3 3_655 1.493(3) ?
C2 C3 . 1.358(3) ?
C3 C1 3_655 1.493(3) ?
C8 C11 . 1.360(3) ?
C8 S1 . 1.755(2) ?
C8 S2 . 1.763(2) ?
C11 S4 . 1.761(2) ?
C11 S3 . 1.761(2) ?
S1 C7 . 1.750(2) ?
S2 C9 . 1.746(2) ?
S3 C10 . 1.742(3) ?
S4 C12 . 1.748(3) ?
C7 C9 . 1.344(3) ?
C7 H7 . 0.9500 ?
C9 H9 . 0.9500 ?
C10 C12 . 1.348(4) ?
C10 H10 . 0.9500 ?
C12 H12 . 0.9500 ?

loop_
_geom_torsion_atom_site_label_1
_geom_torsion_atom_site_label_2
_geom_torsion_atom_site_label_3
_geom_torsion_atom_site_label_4
_geom_torsion_site_symmetry_1
_geom_torsion_site_symmetry_2
_geom_torsion_site_symmetry_3
_geom_torsion_site_symmetry_4
_geom_torsion
_geom_torsion_publ_flag
O1 C1 C2 C3 . . . . 175.7(2) ?
C3 C1 C2 C3 3_655 . . . -2.8(3) ?
O1 C1 C2 Br1 . . . . -2.0(3) ?
C3 C1 C2 Br1 3_655 . . . 179.46(14) ?
C1 C2 C3 C1 . . . 3_655 3.0(3) ?
Br1 C2 C3 C1 . . . 3_655 -179.46(15) ?
C1 C2 C3 Br2 . . . . -175.80(16) ?
Br1 C2 C3 Br2 . . . . 1.7(3) ?
S1 C8 C11 S4 . . . . -0.4(3) ?
S2 C8 C11 S4 . . . . 174.65(12) ?
S1 C8 C11 S3 . . . . -177.99(12) ?
S2 C8 C11 S3 . . . . -2.9(3) ?
C11 C8 S1 C7 . . . . 174.49(19) ?
S2 C8 S1 C7 . . . . -0.94(14) ?
C11 C8 S2 C9 . . . . -175.2(2) ?
S1 C8 S2 C9 . . . . 0.11(14) ?
C8 C11 S3 C10 . . . . 177.0(2) ?
S4 C11 S3 C10 . . . . -0.76(14) ?
C8 C11 S4 C12 . . . . -177.3(2) ?
S3 C11 S4 C12 . . . . 0.44(14) ?
C8 S1 C7 C9 . . . . 1.8(2) ?
S1 C7 C9 S2 . . . . -2.1(3) ?
C8 S2 C9 C7 . . . . 1.2(2) ?
C11 S3 C10 C12 . . . . 0.9(2) ?
S3 C10 C12 S4 . . . . -0.8(3) ?
C11 S4 C12 C10 . . . . 0.2(2) ?
